data_2101262
loop_
_publ_author_name
'van Eijck, B. P.'
'Mooij, W. T. M.'
'Kroon, J.'

_publ_section_title
;
 Attempted prediction of the crystal structures of six monosaccharides
;
_journal_issue 1
_journal_name_full 'Acta Crystallographica Section B'
_journal_page_first 99
_journal_page_last 103
_journal_paper_doi 10.1107/S0108768194009651
_journal_volume 51
_journal_year 1995
_chemical_formula_moiety 'C6 H12 O6'
_chemical_formula_sum 'C6 H12 O6'
_chemical_formula_weight 180.09
_symmetry_cell_setting orthorhombic
_symmetry_space_group_name_Hall 'P 2ac 2ab'
_symmetry_space_group_name_H-M 'P 21 21 21'
_cell_angle_alpha 90.
_cell_angle_beta 90.
_cell_angle_gamma 90.
_cell_formula_units_Z 8
_cell_length_a 6.05
_cell_length_b 9.35
_cell_length_c 11.87
_cell_volume 671.456
_diffrn_radiation_type 'Mo Ka'
_diffrn_radiation_wavelength 0.71073
_exptl_crystal_F_000 286
_cod_data_source_file sh0057.cif
_cod_data_source_block sh0057b
_cod_original_cell_volume 671.46
_cod_database_code 2101262

loop_
_atom_site_label
_atom_site_fract_x
_atom_site_fract_y
_atom_site_fract_z
C1 .639 .251 .145
C2 .427 .281 .211
C3 .266 .378 .147
C4 .374 .501 .083
C5 .579 .452 .018
C6 .704 .579 -.033
O1 .816 .214 .219
O2 .315 0.147 .232
O3 .110 0.436 .227
O4 .215 0.559 .005
O5 .732 0.372 .088
O6 .800 0.673 .050
H(O1) .819 0.106 .232
H(O2) .250 .147 .312
H(O3) -.026 .370 .224
H(O4) .063 .564 .043
H(O6) .776 .779 .027
H(C1) .606 .165 .083
H(C2) .473 .334 .290
H(C3) .179 .311 .086
H(C4) .423 .583 .144
H(C5) .525 .383 -.051
H(C61) .589 .637 -.088
H(C62) .833 .535 -.089
